data_1555330
loop_
_publ_author_name
'Tang, Mi'
'Tong, Lingfeng'
'Ju, Lei'
'Zhai, Wanwan'
'Hu, Yang'
'Yu, Xinhong'

_publ_section_title
;
 Benzoic Acid Catalyzed Annulations of \a-Amino Acids and Aromatic
 Aldehydes Containing an ortho-Michael Acceptor: Access to
 2,5-Dihydro-1H-benzo[c]azepines and
 10,11-Dihydro-5H-benzo[e]pyrrolo[1,2-a]azepines.
;
_journal_issue 21
_journal_name_full 'Organic letters'
_journal_page_first 5180
_journal_page_last 5183
_journal_paper_doi 10.1021/acs.orglett.5b02484
_journal_volume 17
_journal_year 2015
_chemical_formula_sum 'C21 H15 F3 N2'
_chemical_formula_weight 352.35
_space_group_crystal_system monoclinic
_space_group_IT_number 14
_space_group_name_Hall '-P 2ybc'
_space_group_name_H-M_alt 'P 1 21/c 1'
_atom_sites_solution_hydrogens geom
_audit_creation_method SHELXL-2013
_cell_angle_alpha 90
_cell_angle_beta 91.476(5)
_cell_angle_gamma 90
_cell_formula_units_Z 4
_cell_length_a 19.794(4)
_cell_length_b 11.828(2)
_cell_length_c 7.3236(15)
_cell_measurement_reflns_used 802
_cell_measurement_temperature 293(2)
_cell_measurement_theta_max 39.904
_cell_measurement_theta_min 5.368
_cell_volume 1714.1(6)
_computing_cell_refinement 'Bruker SMART'
_computing_data_collection 'Bruker SMART'
_computing_data_reduction 'Bruker SHELXTL'
_computing_molecular_graphics 'Bruker SHELXTL'
_computing_publication_material 'Bruker SHELXTL'
_computing_structure_refinement 'SHELXL-2013 (Sheldrick, 2013)'
_computing_structure_solution 'Bruker SHELXTL'
_diffrn_ambient_temperature 293(2)
_diffrn_measured_fraction_theta_full 0.999
_diffrn_measured_fraction_theta_max 0.999
_diffrn_measurement_device_type 'CCD area detector'
_diffrn_measurement_method 'phi and omega scans'
_diffrn_radiation_type MoK\a
_diffrn_radiation_wavelength 0.71073
_diffrn_reflns_av_R_equivalents 0.0788
_diffrn_reflns_av_unetI/netI 0.0763
_diffrn_reflns_Laue_measured_fraction_full 0.999
_diffrn_reflns_Laue_measured_fraction_max 0.999
_diffrn_reflns_limit_h_max 23
_diffrn_reflns_limit_h_min -23
_diffrn_reflns_limit_k_max 14
_diffrn_reflns_limit_k_min -14
_diffrn_reflns_limit_l_max 5
_diffrn_reflns_limit_l_min -8
_diffrn_reflns_number 9786
_diffrn_reflns_point_group_measured_fraction_full 0.999
_diffrn_reflns_point_group_measured_fraction_max 0.999
_diffrn_reflns_theta_full 25.242
_diffrn_reflns_theta_max 25.500
_diffrn_reflns_theta_min 2.006
_exptl_absorpt_coefficient_mu 0.104
_exptl_absorpt_correction_T_max 0.7456
_exptl_absorpt_correction_T_min 0.5776
_exptl_absorpt_correction_type multi-scan
_exptl_absorpt_process_details sadabs
_exptl_crystal_colour colorless
_exptl_crystal_density_diffrn 1.365
_exptl_crystal_description prismatic
_exptl_crystal_F_000 728
_exptl_crystal_size_max 0.140
_exptl_crystal_size_mid 0.110
_exptl_crystal_size_min 0.050
_refine_diff_density_max 0.285
_refine_diff_density_min -0.257
_refine_diff_density_rms 0.056
_refine_ls_extinction_method none
_refine_ls_goodness_of_fit_ref 1.022
_refine_ls_hydrogen_treatment constr
_refine_ls_matrix_type full
_refine_ls_number_parameters 262
_refine_ls_number_reflns 3185
_refine_ls_number_restraints 36
_refine_ls_restrained_S_all 1.056
_refine_ls_R_factor_all 0.1182
_refine_ls_R_factor_gt 0.0606
_refine_ls_shift/su_max 0.000
_refine_ls_shift/su_mean 0.000
_refine_ls_structure_factor_coef Fsqd
_refine_ls_weighting_details 'w=1/[\s^2^(Fo^2^)+(0.0660P)^2^+0.2372P] where P=(Fo^2^+2Fc^2^)/3'
_refine_ls_weighting_scheme calc
_refine_ls_wR_factor_gt 0.1366
_refine_ls_wR_factor_ref 0.1647
_reflns_Friedel_coverage 0.000
_reflns_number_gt 1810
_reflns_number_total 3185
_reflns_threshold_expression 'I > 2\s(I)'
_cod_data_source_file cd15025.cif
_cod_data_source_block cd15025
_cod_original_sg_symbol_H-M 'P 21/c'
_cod_database_code 1555330
_shelx_space_group_comment
; 
The symmetry employed for this shelxl refinement is uniquely defined 
by the following loop, which should always be used as a source of 
symmetry information in preference to the above space-group names. 
They are only intended as comments. 
;
_shelx_estimated_absorpt_t_min 0.986
_shelx_estimated_absorpt_t_max 0.995
_shelxl_version_number 2013-4

loop_
_space_group_symop_operation_xyz
'x, y, z'
'-x, y+1/2, -z+1/2'
'-x, -y, -z'
'x, -y-1/2, z-1/2'

loop_
_atom_site_label
_atom_site_type_symbol
_atom_site_fract_x
_atom_site_fract_y
_atom_site_fract_z
_atom_site_U_iso_or_equiv
_atom_site_adp_type
_atom_site_occupancy
_atom_site_site_symmetry_order
_atom_site_calc_flag
_atom_site_refinement_flags_posn
_atom_site_refinement_flags_adp
_atom_site_refinement_flags_occupancy
_atom_site_disorder_assembly
_atom_site_disorder_group
F1 F 0.0668(3) 0.0280(4) 0.1508(8) 0.0952(15) Uani 0.7 1 d . U P A 1
F2 F 0.0044(3) 0.1691(6) 0.0955(6) 0.0859(16) Uani 0.6 1 d . U P A 1
F3 F 0.0119(6) 0.1180(8) 0.369(2) 0.094(2) Uani 0.5 1 d . U P A 1
F1' F 0.0494(7) 0.0625(14) 0.0952(18) 0.094(2) Uani 0.3 1 d . U P A 2
F2' F -0.0082(6) 0.1942(11) 0.1738(13) 0.103(2) Uani 0.4 1 d . U P A 2
F3' F 0.0266(6) 0.0778(7) 0.375(2) 0.087(2) Uani 0.5 1 d . U P A 2
N1 N 0.19280(12) 0.56425(19) 0.1377(4) 0.0473(7) Uani 1 1 d . . . . .
N2 N 0.58799(13) 0.7687(2) 0.5367(4) 0.0582(8) Uani 1 1 d . . . . .
C1 C 0.15563(14) 0.3907(3) 0.2908(4) 0.0436(7) Uani 1 1 d . . . . .
C2 C 0.10075(15) 0.3217(3) 0.2493(4) 0.0488(8) Uani 1 1 d . . . . .
H2 H 0.0594 0.3537 0.2152 0.059 Uiso 1 1 calc R U . . .
C3 C 0.10726(16) 0.2053(3) 0.2584(4) 0.0509(8) Uani 1 1 d . . . . .
C4 C 0.16871(16) 0.1577(3) 0.3074(4) 0.0532(9) Uani 1 1 d . . . . .
H4 H 0.1734 0.0795 0.3107 0.064 Uiso 1 1 calc R U . . .
C5 C 0.22280(15) 0.2256(2) 0.3512(4) 0.0479(8) Uani 1 1 d . . . . .
H5 H 0.2640 0.1930 0.3847 0.058 Uiso 1 1 calc R U . . .
C6 C 0.21695(14) 0.3431(2) 0.3462(4) 0.0390(7) Uani 1 1 d . . . . .
C7 C 0.27553(14) 0.4178(2) 0.3966(4) 0.0448(8) Uani 1 1 d . . . . .
H7A H 0.3098 0.3732 0.4606 0.054 Uiso 1 1 calc R U . . .
H7B H 0.2605 0.4760 0.4795 0.054 Uiso 1 1 calc R U . . .
C8 C 0.30730(14) 0.4744(2) 0.2299(4) 0.0420(7) Uani 1 1 d . . . . .
H8 H 0.3238 0.4133 0.1524 0.050 Uiso 1 1 calc R U . . .
C9 C 0.26040(14) 0.5456(2) 0.1114(4) 0.0443(7) Uani 1 1 d . . . . .
C10 C 0.15063(15) 0.5172(3) 0.2803(5) 0.0556(9) Uani 1 1 d . . . . .
H10A H 0.1039 0.5385 0.2558 0.067 Uiso 1 1 calc R U . . .
H10B H 0.1644 0.5494 0.3972 0.067 Uiso 1 1 calc R U . . .
C11 C 0.16815(19) 0.6315(3) -0.0009(5) 0.0643(10) Uani 1 1 d . . . . .
H11 H 0.1237 0.6564 -0.0142 0.077 Uiso 1 1 calc R U . . .
C12 C 0.2182(2) 0.6558(3) -0.1141(6) 0.0693(10) Uani 1 1 d . . . . .
H12 H 0.2150 0.7002 -0.2188 0.083 Uiso 1 1 calc R U . . .
C13 C 0.27638(18) 0.6015(3) -0.0446(5) 0.0602(9) Uani 1 1 d . . . . .
H13 H 0.3188 0.6034 -0.0962 0.072 Uiso 1 1 calc R U . . .
C14 C 0.36903(14) 0.5423(2) 0.2926(4) 0.0394(7) Uani 1 1 d . . . . .
C15 C 0.36332(14) 0.6326(3) 0.4106(5) 0.0510(8) Uani 1 1 d . . . . .
H15 H 0.3207 0.6544 0.4484 0.061 Uiso 1 1 calc R U . . .
C16 C 0.41957(14) 0.6915(2) 0.4740(5) 0.0495(8) Uani 1 1 d . . . . .
H16 H 0.4148 0.7515 0.5547 0.059 Uiso 1 1 calc R U . . .
C17 C 0.48286(14) 0.6604(2) 0.4166(4) 0.0401(7) Uani 1 1 d . . . . .
C18 C 0.48918(14) 0.5715(2) 0.2965(4) 0.0446(8) Uani 1 1 d . . . . .
H18 H 0.5316 0.5511 0.2559 0.054 Uiso 1 1 calc R U . . .
C19 C 0.43259(14) 0.5129(2) 0.2363(4) 0.0437(7) Uani 1 1 d . . . . .
H19 H 0.4374 0.4525 0.1564 0.052 Uiso 1 1 calc R U . . .
C20 C 0.54159(15) 0.7205(2) 0.4831(4) 0.0455(8) Uani 1 1 d . . . . .
C21 C 0.0476(2) 0.1323(4) 0.2242(5) 0.0712(11) Uani 1 1 d . . . . .

loop_
_atom_site_aniso_label
_atom_site_aniso_U_11
_atom_site_aniso_U_22
_atom_site_aniso_U_33
_atom_site_aniso_U_23
_atom_site_aniso_U_13
_atom_site_aniso_U_12
F1 0.093(3) 0.091(3) 0.101(4) -0.011(2) -0.019(2) -0.034(2)
F2 0.064(3) 0.127(4) 0.065(3) 0.002(3) -0.020(3) -0.040(3)
F3 0.082(4) 0.130(6) 0.069(3) 0.006(5) 0.007(3) -0.061(4)
F1' 0.087(5) 0.115(5) 0.078(5) -0.013(4) -0.017(4) -0.042(4)
F2' 0.076(4) 0.132(5) 0.098(5) 0.015(5) -0.021(4) -0.051(4)
F3' 0.089(4) 0.100(5) 0.071(3) 0.015(4) 0.001(3) -0.054(4)
N1 0.0454(15) 0.0386(14) 0.0577(17) 0.0043(13) -0.0048(13) 0.0048(12)
N2 0.0455(16) 0.0559(17) 0.073(2) 0.0020(15) -0.0090(15) -0.0067(14)
C1 0.0374(16) 0.0523(18) 0.0410(17) 0.0037(15) 0.0021(14) -0.0015(14)
C2 0.0356(16) 0.070(2) 0.0408(18) 0.0041(16) -0.0009(14) -0.0080(16)
C3 0.0508(19) 0.066(2) 0.0361(17) 0.0020(16) -0.0027(15) -0.0231(17)
C4 0.062(2) 0.0486(19) 0.049(2) 0.0073(15) 0.0003(17) -0.0152(16)
C5 0.0462(18) 0.0496(19) 0.0479(19) 0.0115(15) -0.0003(15) -0.0056(15)
C6 0.0383(16) 0.0434(17) 0.0352(16) 0.0019(13) -0.0019(13) -0.0047(13)
C7 0.0400(16) 0.0449(17) 0.0492(19) 0.0027(15) -0.0089(14) -0.0033(14)
C8 0.0404(16) 0.0365(16) 0.0490(18) -0.0023(14) -0.0004(14) 0.0001(13)
C9 0.0416(17) 0.0373(16) 0.0536(19) 0.0031(15) -0.0080(15) -0.0040(14)
C10 0.0421(18) 0.056(2) 0.069(2) -0.0001(18) 0.0012(17) 0.0076(15)
C11 0.065(2) 0.0437(19) 0.083(3) 0.0064(19) -0.022(2) 0.0050(17)
C12 0.084(3) 0.051(2) 0.072(3) 0.0178(19) -0.020(2) -0.009(2)
C13 0.060(2) 0.061(2) 0.059(2) 0.0123(18) -0.0032(19) -0.0143(18)
C14 0.0373(16) 0.0333(15) 0.0475(18) 0.0009(14) -0.0001(14) 0.0008(13)
C15 0.0314(16) 0.0530(19) 0.069(2) -0.0123(17) 0.0028(15) -0.0010(14)
C16 0.0451(18) 0.0393(17) 0.064(2) -0.0122(16) -0.0025(16) -0.0026(15)
C17 0.0378(17) 0.0340(15) 0.0481(18) 0.0069(14) -0.0062(14) -0.0033(13)
C18 0.0339(16) 0.0413(17) 0.059(2) 0.0037(15) 0.0026(14) 0.0006(13)
C19 0.0469(18) 0.0327(16) 0.0517(19) -0.0034(14) 0.0026(15) -0.0006(14)
C20 0.0420(17) 0.0409(17) 0.0533(19) 0.0079(15) -0.0033(15) 0.0008(15)
C21 0.074(3) 0.090(3) 0.050(2) 0.000(2) 0.003(2) -0.033(2)

loop_
_atom_type_symbol
_atom_type_description
_atom_type_scat_dispersion_real
_atom_type_scat_dispersion_imag
_atom_type_scat_source
C C 0.0033 0.0016 'International Tables Vol C Tables 4.2.6.8 and 6.1.1.4'
H H 0.0000 0.0000 'International Tables Vol C Tables 4.2.6.8 and 6.1.1.4'
N N 0.0061 0.0033 'International Tables Vol C Tables 4.2.6.8 and 6.1.1.4'
F F 0.0171 0.0103 'International Tables Vol C Tables 4.2.6.8 and 6.1.1.4'

loop_
_geom_angle_atom_site_label_1
_geom_angle_atom_site_label_2
_geom_angle_atom_site_label_3
_geom_angle
C11 N1 C9 108.6(3)
C11 N1 C10 123.4(3)
C9 N1 C10 127.9(3)
C2 C1 C6 120.0(3)
C2 C1 C10 121.7(3)
C6 C1 C10 118.4(3)
C1 C2 C3 120.2(3)
C1 C2 H2 119.9
C3 C2 H2 119.9
C4 C3 C2 119.9(3)
C4 C3 C21 120.1(3)
C2 C3 C21 119.9(3)
C5 C4 C3 120.0(3)
C5 C4 H4 120.0
C3 C4 H4 120.0
C4 C5 C6 120.9(3)
C4 C5 H5 119.5
C6 C5 H5 119.5
C1 C6 C5 118.9(3)
C1 C6 C7 119.9(3)
C5 C6 C7 121.2(3)
C6 C7 C8 113.0(2)
C6 C7 H7A 109.0
C8 C7 H7A 109.0
C6 C7 H7B 109.0
C8 C7 H7B 109.0
H7A C7 H7B 107.8
C9 C8 C14 110.8(2)
C9 C8 C7 116.1(2)
C14 C8 C7 109.3(2)
C9 C8 H8 106.7
C14 C8 H8 106.7
C7 C8 H8 106.7
C13 C9 N1 106.7(3)
C13 C9 C8 126.8(3)
N1 C9 C8 126.5(3)
N1 C10 C1 112.2(2)
N1 C10 H10A 109.2
C1 C10 H10A 109.2
N1 C10 H10B 109.2
C1 C10 H10B 109.2
H10A C10 H10B 107.9
C12 C11 N1 109.2(3)
C12 C11 H11 125.4
N1 C11 H11 125.4
C11 C12 C13 106.9(3)
C11 C12 H12 126.6
C13 C12 H12 126.6
C9 C13 C12 108.7(3)
C9 C13 H13 125.7
C12 C13 H13 125.7
C15 C14 C19 118.2(3)
C15 C14 C8 121.2(2)
C19 C14 C8 120.6(3)
C14 C15 C16 121.4(3)
C14 C15 H15 119.3
C16 C15 H15 119.3
C17 C16 C15 119.5(3)
C17 C16 H16 120.2
C15 C16 H16 120.2
C18 C17 C16 119.7(3)
C18 C17 C20 120.5(3)
C16 C17 C20 119.8(3)
C17 C18 C19 120.0(3)
C17 C18 H18 120.0
C19 C18 H18 120.0
C14 C19 C18 121.2(3)
C14 C19 H19 119.4
C18 C19 H19 119.4
N2 C20 C17 179.5(4)
F3 C21 F2 105.6(6)
F1' C21 F3' 108.4(8)
F1' C21 F2' 100.8(8)
F3' C21 F2' 102.3(7)
F3 C21 F1 110.9(6)
F2 C21 F1 101.0(4)
F1' C21 C3 118.2(7)
F3 C21 C3 112.6(6)
F2 C21 C3 115.2(4)
F3' C21 C3 113.6(6)
F2' C21 C3 111.7(6)
F1 C21 C3 110.8(4)

loop_
_geom_bond_atom_site_label_1
_geom_bond_atom_site_label_2
_geom_bond_distance
F1 C21 1.402(7)
F2 C21 1.330(8)
F3 C21 1.302(15)
F1' C21 1.257(16)
F2' C21 1.368(13)
F3' C21 1.352(14)
N1 C11 1.370(4)
N1 C9 1.375(4)
N1 C10 1.463(4)
N2 C20 1.142(4)
C1 C2 1.386(4)
C1 C6 1.389(4)
C1 C10 1.502(4)
C2 C3 1.384(4)
C2 H2 0.9300
C3 C4 1.379(4)
C3 C21 1.479(5)
C4 C5 1.370(4)
C4 H4 0.9300
C5 C6 1.394(4)
C5 H5 0.9300
C6 C7 1.496(4)
C7 C8 1.541(4)
C7 H7A 0.9700
C7 H7B 0.9700
C8 C9 1.511(4)
C8 C14 1.523(4)
C8 H8 0.9800
C9 C13 1.364(4)
C10 H10A 0.9700
C10 H10B 0.9700
C11 C12 1.339(5)
C11 H11 0.9300
C12 C13 1.403(5)
C12 H12 0.9300
C13 H13 0.9300
C14 C15 1.381(4)
C14 C19 1.378(4)
C15 C16 1.383(4)
C15 H15 0.9300
C16 C17 1.381(4)
C16 H16 0.9300
C17 C18 1.378(4)
C17 C20 1.437(4)
C18 C19 1.380(4)
C18 H18 0.9300
C19 H19 0.9300

loop_
_geom_hbond_atom_site_label_D
_geom_hbond_atom_site_label_H
_geom_hbond_atom_site_label_A
_geom_hbond_distance_DH
_geom_hbond_distance_HA
_geom_hbond_distance_DA
_geom_hbond_angle_DHA
_geom_hbond_site_symmetry_A
C10 H10A F3 0.97 2.62 3.577(12) 167.9 2

loop_
_geom_torsion_atom_site_label_1
_geom_torsion_atom_site_label_2
_geom_torsion_atom_site_label_3
_geom_torsion_atom_site_label_4
_geom_torsion
C6 C1 C2 C3 -1.6(4)
C10 C1 C2 C3 179.3(3)
C1 C2 C3 C4 -0.6(5)
C1 C2 C3 C21 176.5(3)
C2 C3 C4 C5 1.6(5)
C21 C3 C4 C5 -175.5(3)
C3 C4 C5 C6 -0.4(5)
C2 C1 C6 C5 2.8(4)
C10 C1 C6 C5 -178.1(3)
C2 C1 C6 C7 -178.1(3)
C10 C1 C6 C7 1.1(4)
C4 C5 C6 C1 -1.8(5)
C4 C5 C6 C7 179.1(3)
C1 C6 C7 C8 -73.2(3)
C5 C6 C7 C8 105.9(3)
C6 C7 C8 C9 57.4(3)
C6 C7 C8 C14 -176.3(2)
C11 N1 C9 C13 -0.4(3)
C10 N1 C9 C13 176.2(3)
C11 N1 C9 C8 -178.9(3)
C10 N1 C9 C8 -2.2(5)
C14 C8 C9 C13 56.1(4)
C7 C8 C9 C13 -178.4(3)
C14 C8 C9 N1 -125.7(3)
C7 C8 C9 N1 -0.2(4)
C11 N1 C10 C1 123.9(3)
C9 N1 C10 C1 -52.3(4)
C2 C1 C10 N1 -114.5(3)
C6 C1 C10 N1 66.3(4)
C9 N1 C11 C12 0.1(4)
C10 N1 C11 C12 -176.7(3)
N1 C11 C12 C13 0.2(4)
N1 C9 C13 C12 0.5(4)
C8 C9 C13 C12 179.0(3)
C11 C12 C13 C9 -0.4(4)
C9 C8 C14 C15 66.8(4)
C7 C8 C14 C15 -62.5(3)
C9 C8 C14 C19 -115.0(3)
C7 C8 C14 C19 115.8(3)
C19 C14 C15 C16 -1.1(5)
C8 C14 C15 C16 177.2(3)
C14 C15 C16 C17 0.8(5)
C15 C16 C17 C18 0.3(5)
C15 C16 C17 C20 -179.5(3)
C16 C17 C18 C19 -1.0(4)
C20 C17 C18 C19 178.7(3)
C15 C14 C19 C18 0.3(4)
C8 C14 C19 C18 -178.0(3)
C17 C18 C19 C14 0.8(5)
C4 C3 C21 F1' -62.5(9)
C2 C3 C21 F1' 120.4(8)
C4 C3 C21 F3 92.5(6)
C2 C3 C21 F3 -84.6(6)
C4 C3 C21 F2 -146.3(4)
C2 C3 C21 F2 36.6(6)
C4 C3 C21 F3' 66.1(7)
C2 C3 C21 F3' -111.0(6)
C4 C3 C21 F2' -178.7(5)
C2 C3 C21 F2' 4.1(6)
C4 C3 C21 F1 -32.4(5)
C2 C3 C21 F1 150.5(4)
